data_4106464
loop_
_publ_author_name
'Heather C. Johnson'
'Alasdair P. M. Robertson'
'Adrian B. Chaplin'
'Laura J. Sewell'
'Amber L. Thompson'
'Mairi F. Haddow'
'Ian Manners'
'Andrew S. Weller'

_publ_section_title
;
 Catching the First Oligomerization Event in the Catalytic Formation of
 Polyaminoboranes: H3B.NMeHBH2.NMeH2 Bound to Iridium
;
_journal_name_full 'Journal of the American Chemical Society'
_journal_page_first 11076
_journal_page_last 11079
_journal_paper_doi 10.1021/ja2040738
_journal_volume 133
_journal_year 2011
_chemical_formula_moiety 'C67 H104 B3 Cl8 Ir1 N2 P2'
_chemical_formula_sum 'C67 H104 B3 Cl8 Ir N2 P2'
_chemical_formula_weight 1507.80
_space_group_IT_number 2
_symmetry_cell_setting triclinic
_symmetry_space_group_name_Hall '-P 1'
_symmetry_space_group_name_H-M 'P -1'
_atom_sites_solution_hydrogens geom
_atom_sites_solution_primary direct
_audit_creation_date 11-03-24
_audit_creation_method CRYSTALS_ver_14.20
_cell_angle_alpha 72.626(13)
_cell_angle_beta 74.181(10)
_cell_angle_gamma 69.118(12)
_cell_formula_units_Z 2
_cell_length_a 13.418(3)
_cell_length_b 14.765(3)
_cell_length_c 23.308(6)
_cell_measurement_reflns_used 13625
_cell_measurement_temperature 150
_cell_measurement_theta_max 31
_cell_measurement_theta_min 0
_cell_volume 4045.4(17)
_computing_cell_refinement 'CrystalClear-SM Expert 2.0 r5 (Rigaku, 2010)'
_computing_data_collection 'CrystalClear-SM Expert 2.0 r5 (Rigaku, 2010)'
_computing_data_reduction 'CrystalClear-SM Expert 2.0 r5 (Rigaku, 2010)'
_computing_molecular_graphics 'CAMERON (Watkin et al., 1996)'
_computing_publication_material 'CRYSTALS (Betteridge et al., 2003)'
_computing_structure_refinement 'CRYSTALS (Betteridge et al., 2003)'
_computing_structure_solution 'SIR92 (Altomare et al., 1994)'
_diffrn_ambient_temperature 150
_diffrn_measured_fraction_theta_full 0.924
_diffrn_measured_fraction_theta_max 0.832
_diffrn_measurement_details
;
scan:
    Number of images: 175
               Slice: -60.0000 - 115.0000
         Image width: 1.0000
            Exp time: 1.0000
       Rotation axis: Omega
               Omega: 0.0000
               Kappa: 0.0000
                 Phi: 0.0000
                 XTD: 60.1015
              2theta: 29.8090
scan:
    Number of images: 120
               Slice: -60.0000 - 60.0000
         Image width: 1.0000
            Exp time: 1.0000
       Rotation axis: Omega
               Omega: 0.0000
               Kappa: -50.0000
                 Phi: 0.0000
                 XTD: 60.1015
              2theta: 29.8090
scan:
    Number of images: 120
               Slice: -60.0000 - 60.0000
         Image width: 1.0000
            Exp time: 1.0000
       Rotation axis: Omega
               Omega: 0.0000
               Kappa: -50.0000
                 Phi: 120.0000
                 XTD: 60.1015
              2theta: 29.8090
scan:
    Number of images: 120
               Slice: -60.0000 - 60.0000
         Image width: 1.0000
            Exp time: 1.0000
       Rotation axis: Omega
               Omega: 0.0000
               Kappa: -50.0000
                 Phi: 240.0000
                 XTD: 60.1015
              2theta: 29.8090

;
_diffrn_measurement_device 'CrystalLogic Kappa (3 circle) CCD'
_diffrn_measurement_device_type 'Rigaku Saturn724+ CCD (2x2 bin mode)'
_diffrn_measurement_method 'profile data from \w-scans'
_diffrn_orient_matrix_type d*Trek
_diffrn_orient_matrix_UB_11 0.007758
_diffrn_orient_matrix_UB_12 -0.007662
_diffrn_orient_matrix_UB_13 0.080451
_diffrn_orient_matrix_UB_21 0.065017
_diffrn_orient_matrix_UB_22 -0.019232
_diffrn_orient_matrix_UB_23 -0.030584
_diffrn_orient_matrix_UB_31 -0.000249
_diffrn_orient_matrix_UB_32 0.045558
_diffrn_orient_matrix_UB_33 -0.004241
_diffrn_radiation_monochromator Synchrotron
_diffrn_radiation_type 'Mo K\a'
_diffrn_radiation_wavelength 0.68890
_diffrn_reflns_av_R_equivalents 0.038
_diffrn_reflns_limit_h_max 20
_diffrn_reflns_limit_h_min -19
_diffrn_reflns_limit_k_max 19
_diffrn_reflns_limit_k_min -19
_diffrn_reflns_limit_l_max 35
_diffrn_reflns_limit_l_min 0
_diffrn_reflns_number 24583
_diffrn_reflns_theta_full 25.182
_diffrn_reflns_theta_max 31.478
_diffrn_reflns_theta_min 0.903
_diffrn_source Synchrotron
_diffrn_standards_number 0
_exptl_absorpt_coefficient_mu 1.989
_exptl_absorpt_correction_T_max 0.98
_exptl_absorpt_correction_T_min 0.79
_exptl_absorpt_correction_type multi-scan
_exptl_absorpt_process_details 'CrystalClear-SM Expert 2.0 r5 (Rigaku, 2010)'
_exptl_crystal_colour clear_intense_yellow
_exptl_crystal_density_diffrn 1.238
_exptl_crystal_description plate
_exptl_crystal_F_000 1556
_exptl_crystal_size_max 0.020
_exptl_crystal_size_mid 0.020
_exptl_crystal_size_min 0.010
_platon_squeeze_details
;
The discrete Fourier transform of the void region were treated as 
contributions to the A and B parts of the calculated structure factors.
;
_refine_diff_density_max 1.40
_refine_diff_density_min -2.69
_refine_ls_extinction_method none
_refine_ls_goodness_of_fit_ref 1.0000
_refine_ls_hydrogen_treatment none
_refine_ls_matrix_type full
_refine_ls_number_parameters 748
_refine_ls_number_reflns 24582
_refine_ls_number_restraints 0
_refine_ls_R_factor_all 0.0582
_refine_ls_R_factor_gt 0.0487
_refine_ls_shift/su_max 0.0043092
_refine_ls_shift/su_mean 0.0000261
_refine_ls_structure_factor_coef Fsqd
_refine_ls_weighting_details
;
 Method, part 1, Chebychev polynomial, (Watkin, 1994, Prince, 1982) 
 [weight] = 1.0/[A~0~*T~0~(x)+A~1~*T~1~(x) ... +A~n-1~]*T~n-1~(x)] 
 where A~i~ are the Chebychev coefficients listed below and x= Fcalc/Fmax 
 Method = Robust Weighting (Prince, 1982) 
 W = [weight] * [1-(deltaF/6*sigmaF)^2^]^2^ 
 A~i~ are: 
 35.2 53.5 29.5 10.7 2.39 
;
_refine_ls_weighting_scheme calc
_refine_ls_wR_factor_all 0.1069
_refine_ls_wR_factor_gt 0.0984
_refine_ls_wR_factor_ref 0.1069
_reflns_limit_h_max 20
_reflns_limit_h_min -19
_reflns_limit_k_max 19
_reflns_limit_k_min -19
_reflns_limit_l_max 35
_reflns_limit_l_min 0
_reflns_number_gt 21695
_reflns_number_total 24583
_reflns_threshold_expression I>2.0\s(I)
_oxford_diffrn_Wilson_B_factor 2.33
_oxford_diffrn_Wilson_scale 14.79
_oxford_refine_ls_r_factor_ref 0.0582
_oxford_refine_ls_scale 0.25672(8)
_oxford_reflns_number_all 24582
_oxford_reflns_threshold_expression_ref I>-3.0\s(I)
_oxford_structure_analysis_title DIA0123
_cod_data_source_file ja2040738_si_004.cif
_cod_data_source_block DIA0123
_cod_original_cell_volume 4045.6(18)
_cod_original_sg_symbol_H-M 'P -1 '
_cod_original_formula_sum 'C67 H104 B3 Cl8 Ir1 N2 P2'
_cod_database_code 4106464

loop_
_symmetry_equiv_pos_as_xyz
x,y,z
-x,-y,-z

loop_
_atom_site_label
_atom_site_type_symbol
_atom_site_fract_x
_atom_site_fract_y
_atom_site_fract_z
_atom_site_U_iso_or_equiv
_atom_site_occupancy
_atom_site_adp_type
_atom_site_refinement_flags_posn
Ir1 Ir -0.021652(10) 0.622093(10) 0.707411(6) 0.0264 1.0000 Uani .
B1 B -0.0911(3) 0.7212(3) 0.77339(18) 0.0357 1.0000 Uani .
N1 N -0.1666(2) 0.7055(2) 0.83819(14) 0.0346 1.0000 Uani .
C1 C -0.2791(3) 0.7778(3) 0.8360(2) 0.0454 1.0000 Uani .
B2 B -0.1170(4) 0.7057(3) 0.8938(2) 0.0389 1.0000 Uani .
N2 N -0.0953(3) 0.8105(3) 0.88222(15) 0.0419 1.0000 Uani .
C2 C -0.0552(4) 0.8174(3) 0.93463(18) 0.0410 1.0000 Uani .
P1 P -0.07110(7) 0.47665(7) 0.75757(4) 0.0297 1.0000 Uani .
P2 P 0.07122(7) 0.72772(7) 0.63669(4) 0.0289 1.0000 Uani .
C11 C -0.0305(3) 0.3942(3) 0.70188(18) 0.0399 1.0000 Uani .
C12 C -0.0090(4) 0.2811(3) 0.7262(2) 0.0503 1.0000 Uani .
C13 C 0.0457(5) 0.2279(4) 0.6729(2) 0.0589 1.0000 Uani .
C14 C -0.0218(5) 0.2646(4) 0.6236(3) 0.0658 1.0000 Uani .
C15 C -0.0479(5) 0.3785(5) 0.6006(3) 0.0667 1.0000 Uani .
C16 C -0.1033(4) 0.4317(4) 0.6542(2) 0.0502 1.0000 Uani .
C17 C -0.2154(3) 0.4905(3) 0.79668(17) 0.0367 1.0000 Uani .
C18 C -0.2461(3) 0.3931(4) 0.8290(2) 0.0472 1.0000 Uani .
C19 C -0.3614(4) 0.4181(4) 0.8690(2) 0.0598 1.0000 Uani .
C20 C -0.4469(4) 0.4932(5) 0.8326(3) 0.0636 1.0000 Uani .
C21 C -0.4147(3) 0.5879(4) 0.7990(3) 0.0590 1.0000 Uani .
C22 C -0.3001(3) 0.5644(4) 0.7585(2) 0.0446 1.0000 Uani .
C23 C 0.0077(3) 0.3981(3) 0.81919(16) 0.0323 1.0000 Uani .
C24 C -0.0261(3) 0.4437(3) 0.87555(17) 0.0377 1.0000 Uani .
C25 C 0.0423(4) 0.3799(3) 0.92523(19) 0.0456 1.0000 Uani .
C26 C 0.1635(4) 0.3626(3) 0.9001(2) 0.0481 1.0000 Uani .
C27 C 0.1986(3) 0.3156(3) 0.8442(2) 0.0466 1.0000 Uani .
C28 C 0.1317(3) 0.3805(3) 0.79431(19) 0.0392 1.0000 Uani .
C29 C 0.1471(3) 0.7739(3) 0.67230(18) 0.0375 1.0000 Uani .
C30 C 0.2196(4) 0.6904(4) 0.7149(2) 0.0502 1.0000 Uani .
C31 C 0.2597(4) 0.7352(5) 0.7530(3) 0.0696 1.0000 Uani .
C32 C 0.3212(5) 0.8075(7) 0.7116(3) 0.0891 1.0000 Uani .
C33 C 0.2543(5) 0.8883(5) 0.6670(3) 0.0820 1.0000 Uani .
C34 C 0.2125(4) 0.8444(4) 0.6287(2) 0.0561 1.0000 Uani .
C35 C -0.0131(3) 0.8436(3) 0.59209(18) 0.0422 1.0000 Uani .
C36 C -0.0854(4) 0.9209(3) 0.6301(2) 0.0597 1.0000 Uani .
C37 C -0.1481(5) 1.0156(4) 0.5892(3) 0.0811 1.0000 Uani .
C38 C -0.2150(4) 0.9927(5) 0.5543(3) 0.0929 1.0000 Uani .
C39 C -0.1447(4) 0.9139(5) 0.5175(3) 0.0780 1.0000 Uani .
C40 C -0.0823(4) 0.8192(4) 0.5585(2) 0.0564 1.0000 Uani .
C41 C 0.1675(3) 0.6641(3) 0.57545(17) 0.0392 1.0000 Uani .
C42 C 0.2096(4) 0.7309(4) 0.51554(19) 0.0523 1.0000 Uani .
C43 C 0.2715(5) 0.6717(5) 0.4659(2) 0.0713 1.0000 Uani .
C44 C 0.3601(5) 0.5825(5) 0.4866(3) 0.0813 1.0000 Uani .
C45 C 0.3199(5) 0.5159(4) 0.5467(3) 0.0719 1.0000 Uani .
C46 C 0.2609(4) 0.5786(4) 0.5968(2) 0.0533 1.0000 Uani .
B50 B 0.6995(3) 0.0307(3) 0.12877(17) 0.0262 1.0000 Uani .
C51 C 0.6645(2) -0.0215(2) 0.08598(15) 0.0278 1.0000 Uani .
C52 C 0.6132(3) -0.0966(3) 0.11084(17) 0.0320 1.0000 Uani .
C53 C 0.5892(3) -0.1414(3) 0.07317(19) 0.0360 1.0000 Uani .
C54 C 0.6122(3) -0.1128(3) 0.00989(19) 0.0356 1.0000 Uani .
C55 C 0.6614(3) -0.0371(3) -0.01485(17) 0.0331 1.0000 Uani .
C56 C 0.6880(2) 0.0075(3) 0.02141(16) 0.0295 1.0000 Uani .
Cl57 Cl 0.52762(9) -0.23723(8) 0.10701(6) 0.0508 1.0000 Uani .
Cl58 Cl 0.68733(8) 0.00523(8) -0.09520(4) 0.0426 1.0000 Uani .
C59 C 0.6344(2) 0.0073(3) 0.20040(15) 0.0273 1.0000 Uani .
C60 C 0.5463(2) 0.0792(3) 0.22630(15) 0.0290 1.0000 Uani .
C61 C 0.4958(3) 0.0570(3) 0.28730(17) 0.0349 1.0000 Uani .
C62 C 0.5266(3) -0.0366(3) 0.32573(17) 0.0391 1.0000 Uani .
C63 C 0.6130(3) -0.1086(3) 0.29963(18) 0.0402 1.0000 Uani .
C64 C 0.6668(3) -0.0880(3) 0.23940(16) 0.0338 1.0000 Uani .
Cl65 Cl 0.38947(9) 0.15232(9) 0.31758(5) 0.0502 1.0000 Uani .
Cl66 Cl 0.65354(10) -0.22987(9) 0.34568(6) 0.0612 1.0000 Uani .
C67 C 0.6662(2) 0.1531(2) 0.10006(14) 0.0262 1.0000 Uani .
C68 C 0.7291(3) 0.2131(3) 0.09808(16) 0.0301 1.0000 Uani .
C69 C 0.6960(3) 0.3157(3) 0.07376(17) 0.0341 1.0000 Uani .
C70 C 0.6006(3) 0.3641(3) 0.05044(17) 0.0347 1.0000 Uani .
C71 C 0.5382(3) 0.3047(3) 0.05299(17) 0.0330 1.0000 Uani .
C72 C 0.5692(3) 0.2026(3) 0.07666(16) 0.0300 1.0000 Uani .
Cl73 Cl 0.77756(9) 0.38841(8) 0.07160(7) 0.0553 1.0000 Uani .
Cl74 Cl 0.41606(9) 0.36304(7) 0.02444(6) 0.0481 1.0000 Uani .
C75 C 0.8318(3) -0.0157(2) 0.12904(15) 0.0277 1.0000 Uani .
C76 C 0.9071(3) -0.0702(2) 0.08663(15) 0.0283 1.0000 Uani .
C77 C 1.0186(3) -0.1072(3) 0.08904(16) 0.0301 1.0000 Uani .
C78 C 1.0612(3) -0.0906(3) 0.13200(17) 0.0330 1.0000 Uani .
C79 C 0.9864(3) -0.0357(3) 0.17332(16) 0.0313 1.0000 Uani .
C80 C 0.8748(3) -0.0001(3) 0.17313(15) 0.0301 1.0000 Uani .
Cl81 Cl 1.10940(7) -0.17472(7) 0.03507(4) 0.0395 1.0000 Uani .
Cl82 Cl 1.03743(8) -0.00895(8) 0.22688(5) 0.0424 1.0000 Uani .
C101 C 0.3201(5) 0.9427(5) 0.2543(3) 0.0709 1.0000 Uani .
C102 C 0.3170(4) 0.8399(5) 0.2651(3) 0.0691 1.0000 Uani .
C103 C 0.4191(5) 0.7603(5) 0.2834(3) 0.0666 1.0000 Uani .
C104 C 0.4173(6) 0.6559(5) 0.2935(3) 0.0811 1.0000 Uani .
C105 C 0.5279(8) 0.5753(6) 0.3034(4) 0.1130 1.0000 Uani .
H11 H 0.0794 0.5523 0.6927 0.0325 1.0000 Uiso R
H12 H -0.0347 0.6129 0.6518 0.0325 1.0000 Uiso R
H13 H -0.0054 0.6422 0.7714 0.0705 1.0000 Uiso R
H14 H -0.1356 0.7085 0.7294 0.0518 1.0000 Uiso R
H15 H -0.0847 0.7998 0.7659 0.0428 1.0000 Uiso R
H16 H -0.1734 0.6439 0.8459 0.0521 1.0000 Uiso R
H17 H -0.3139 0.7616 0.8104 0.0680 1.0000 Uiso R
H18 H -0.2726 0.8454 0.8182 0.0671 1.0000 Uiso R
H19 H -0.3219 0.7736 0.8771 0.0679 1.0000 Uiso R
H20 H -0.0347 0.6460 0.8924 0.0446 1.0000 Uiso R
H21 H -0.1772 0.6965 0.9381 0.0633 1.0000 Uiso R
H22 H -0.0474 0.8205 0.8470 0.0632 1.0000 Uiso R
H23 H -0.1566 0.8600 0.8772 0.0633 1.0000 Uiso R
H24 H -0.0417 0.8802 0.9253 0.0620 1.0000 Uiso R
H25 H -0.1093 0.8124 0.9715 0.0616 1.0000 Uiso R
H26 H 0.0107 0.7637 0.9409 0.0619 1.0000 Uiso R
H111 H 0.0411 0.4005 0.6783 0.0482 1.0000 Uiso R
H121 H -0.0784 0.2676 0.7454 0.0600 1.0000 Uiso R
H122 H 0.0380 0.2561 0.7564 0.0599 1.0000 Uiso R
H131 H 0.1162 0.2401 0.6547 0.0705 1.0000 Uiso R
H132 H 0.0570 0.1565 0.6889 0.0710 1.0000 Uiso R
H141 H 0.0184 0.2332 0.5898 0.0789 1.0000 Uiso R
H142 H -0.0897 0.2481 0.6407 0.0791 1.0000 Uiso R
H151 H -0.0961 0.4023 0.5709 0.0801 1.0000 Uiso R
H152 H 0.0215 0.3932 0.5812 0.0795 1.0000 Uiso R
H161 H -0.1159 0.5030 0.6382 0.0600 1.0000 Uiso R
H162 H -0.1726 0.4180 0.6735 0.0602 1.0000 Uiso R
H171 H -0.2230 0.5212 0.8301 0.0441 1.0000 Uiso R
H181 H -0.2460 0.3618 0.7974 0.0569 1.0000 Uiso R
H182 H -0.1938 0.3475 0.8543 0.0569 1.0000 Uiso R
H191 H -0.3593 0.4451 0.9021 0.0717 1.0000 Uiso R
H192 H -0.3817 0.3572 0.8864 0.0721 1.0000 Uiso R
H201 H -0.4530 0.4625 0.8025 0.0759 1.0000 Uiso R
H202 H -0.5171 0.5097 0.8603 0.0760 1.0000 Uiso R
H211 H -0.4151 0.6222 0.8290 0.0712 1.0000 Uiso R
H212 H -0.4670 0.6313 0.7733 0.0711 1.0000 Uiso R
H221 H -0.2812 0.6261 0.7397 0.0537 1.0000 Uiso R
H222 H -0.3008 0.5359 0.7263 0.0537 1.0000 Uiso R
H231 H -0.0063 0.3333 0.8324 0.0390 1.0000 Uiso R
H241 H -0.1024 0.4496 0.8932 0.0452 1.0000 Uiso R
H242 H -0.0163 0.5102 0.8625 0.0453 1.0000 Uiso R
H251 H 0.0277 0.3158 0.9409 0.0551 1.0000 Uiso R
H252 H 0.0213 0.4139 0.9585 0.0548 1.0000 Uiso R
H261 H 0.2042 0.3186 0.9320 0.0581 1.0000 Uiso R
H262 H 0.1787 0.4260 0.8874 0.0578 1.0000 Uiso R
H271 H 0.2747 0.3084 0.8273 0.0556 1.0000 Uiso R
H272 H 0.1865 0.2506 0.8576 0.0563 1.0000 Uiso R
H281 H 0.1523 0.3485 0.7603 0.0470 1.0000 Uiso R
H282 H 0.1469 0.4442 0.7800 0.0468 1.0000 Uiso R
H291 H 0.0904 0.8146 0.6992 0.0446 1.0000 Uiso R
H301 H 0.2817 0.6507 0.6903 0.0598 1.0000 Uiso R
H302 H 0.1773 0.6477 0.7426 0.0599 1.0000 Uiso R
H311 H 0.3084 0.6815 0.7778 0.0842 1.0000 Uiso R
H312 H 0.1976 0.7704 0.7798 0.0838 1.0000 Uiso R
H321 H 0.3406 0.8382 0.7369 0.1060 1.0000 Uiso R
H322 H 0.3870 0.7701 0.6881 0.1057 1.0000 Uiso R
H331 H 0.2991 0.9281 0.6392 0.0991 1.0000 Uiso R
H332 H 0.1923 0.9304 0.6896 0.0989 1.0000 Uiso R
H341 H 0.1659 0.8979 0.6024 0.0669 1.0000 Uiso R
H342 H 0.2739 0.8063 0.6033 0.0668 1.0000 Uiso R
H351 H 0.0372 0.8752 0.5608 0.0511 1.0000 Uiso R
H361 H -0.0410 0.9383 0.6496 0.0719 1.0000 Uiso R
H362 H -0.1376 0.8928 0.6616 0.0719 1.0000 Uiso R
H371 H -0.0962 1.0474 0.5599 0.0968 1.0000 Uiso R
H372 H -0.1972 1.0606 0.6150 0.0971 1.0000 Uiso R
H381 H -0.2485 1.0531 0.5266 0.1119 1.0000 Uiso R
H382 H -0.2716 0.9673 0.5837 0.1119 1.0000 Uiso R
H391 H -0.0934 0.9413 0.4844 0.0938 1.0000 Uiso R
H392 H -0.1923 0.8971 0.4996 0.0940 1.0000 Uiso R
H401 H -0.0336 0.7726 0.5336 0.0682 1.0000 Uiso R
H402 H -0.1340 0.7887 0.5891 0.0676 1.0000 Uiso R
H411 H 0.1260 0.6296 0.5640 0.0475 1.0000 Uiso R
H421 H 0.1468 0.7829 0.5008 0.0633 1.0000 Uiso R
H422 H 0.2568 0.7611 0.5234 0.0633 1.0000 Uiso R
H431 H 0.2560 0.6902 0.4268 0.0860 1.0000 Uiso R
H441 H 0.4293 0.5682 0.4655 0.0985 1.0000 Uiso R
H451 H 0.2670 0.4926 0.5377 0.0853 1.0000 Uiso R
H452 H 0.3794 0.4599 0.5612 0.0859 1.0000 Uiso R
H461 H 0.2335 0.5356 0.6352 0.0641 1.0000 Uiso R
H462 H 0.3131 0.6054 0.6051 0.0644 1.0000 Uiso R
H521 H 0.5948 -0.1176 0.1536 0.0382 1.0000 Uiso R
H541 H 0.5950 -0.1424 -0.0153 0.0428 1.0000 Uiso R
H561 H 0.7215 0.0572 0.0031 0.0349 1.0000 Uiso R
H601 H 0.5217 0.1428 0.2022 0.0346 1.0000 Uiso R
H621 H 0.4914 -0.0508 0.3665 0.0473 1.0000 Uiso R
H641 H 0.7251 -0.1382 0.2241 0.0413 1.0000 Uiso R
H681 H 0.7944 0.1844 0.1121 0.0360 1.0000 Uiso R
H701 H 0.5790 0.4330 0.0341 0.0419 1.0000 Uiso R
H721 H 0.5238 0.1660 0.0775 0.0361 1.0000 Uiso R
H761 H 0.8832 -0.0829 0.0562 0.0337 1.0000 Uiso R
H781 H 1.1352 -0.1144 0.1328 0.0401 1.0000 Uiso R
H801 H 0.8283 0.0348 0.2024 0.0362 1.0000 Uiso R
H1011 H 0.2544 0.9900 0.2400 0.1060 1.0000 Uiso R
H1012 H 0.3838 0.9512 0.2232 0.1059 1.0000 Uiso R
H1013 H 0.3255 0.9548 0.2920 0.1061 1.0000 Uiso R
H1021 H 0.3067 0.8297 0.2276 0.0832 1.0000 Uiso R
H1022 H 0.2553 0.8300 0.2981 0.0831 1.0000 Uiso R
H1031 H 0.4827 0.7691 0.2522 0.0800 1.0000 Uiso R
H1032 H 0.4266 0.7681 0.3219 0.0799 1.0000 Uiso R
H1041 H 0.3624 0.6431 0.3298 0.0972 1.0000 Uiso R
H1042 H 0.3974 0.6506 0.2575 0.0972 1.0000 Uiso R
H1051 H 0.5187 0.5100 0.3143 0.1688 1.0000 Uiso R
H1052 H 0.5508 0.5848 0.3365 0.1688 1.0000 Uiso R
H1053 H 0.5819 0.5818 0.2666 0.1688 1.0000 Uiso R

loop_
_atom_site_aniso_label
_atom_site_aniso_U_11
_atom_site_aniso_U_22
_atom_site_aniso_U_33
_atom_site_aniso_U_23
_atom_site_aniso_U_13
_atom_site_aniso_U_12
Ir1 0.02491(5) 0.02605(6) 0.02539(5) -0.00261(4) -0.00307(4) -0.00798(4)
B1 0.0295(17) 0.040(2) 0.0305(17) -0.0021(15) -0.0048(14) -0.0077(15)
N1 0.0304(13) 0.0349(16) 0.0366(15) -0.0068(12) -0.0044(11) -0.0099(12)
C1 0.0310(17) 0.053(2) 0.048(2) -0.0156(18) -0.0069(15) -0.0038(16)
B2 0.045(2) 0.037(2) 0.036(2) -0.0068(16) -0.0116(17) -0.0118(18)
N2 0.0462(18) 0.0392(18) 0.0381(16) -0.0090(13) -0.0126(14) -0.0063(14)
C2 0.049(2) 0.036(2) 0.0396(19) -0.0053(15) -0.0149(16) -0.0133(17)
P1 0.0271(4) 0.0296(4) 0.0309(4) -0.0042(3) -0.0029(3) -0.0108(3)
P2 0.0274(4) 0.0281(4) 0.0292(4) -0.0036(3) -0.0041(3) -0.0091(3)
C11 0.046(2) 0.039(2) 0.0385(18) -0.0127(15) -0.0022(15) -0.0187(17)
C12 0.064(3) 0.041(2) 0.048(2) -0.0122(18) -0.003(2) -0.022(2)
C13 0.067(3) 0.050(3) 0.063(3) -0.027(2) 0.006(2) -0.024(2)
C14 0.083(4) 0.073(4) 0.062(3) -0.038(3) 0.002(3) -0.040(3)
C15 0.087(4) 0.075(4) 0.055(3) -0.021(3) -0.018(3) -0.035(3)
C16 0.056(3) 0.052(3) 0.056(3) -0.016(2) -0.018(2) -0.022(2)
C17 0.0321(16) 0.042(2) 0.0380(17) -0.0100(15) -0.0036(13) -0.0151(15)
C18 0.042(2) 0.054(3) 0.052(2) -0.0135(19) 0.0001(17) -0.0274(19)
C19 0.059(3) 0.081(4) 0.055(3) -0.029(3) 0.018(2) -0.050(3)
C20 0.037(2) 0.098(4) 0.077(3) -0.053(3) 0.013(2) -0.036(3)
C21 0.0305(19) 0.076(4) 0.074(3) -0.035(3) 0.0001(19) -0.013(2)
C22 0.0266(16) 0.055(3) 0.048(2) -0.0108(18) -0.0042(15) -0.0103(16)
C23 0.0334(16) 0.0241(16) 0.0362(16) -0.0015(12) -0.0071(13) -0.0085(12)
C24 0.0362(17) 0.0330(18) 0.0376(18) -0.0048(14) -0.0086(14) -0.0043(14)
C25 0.051(2) 0.043(2) 0.040(2) -0.0033(16) -0.0163(17) -0.0096(18)
C26 0.050(2) 0.040(2) 0.054(2) 0.0015(18) -0.0258(19) -0.0115(18)
C27 0.0383(19) 0.034(2) 0.059(3) -0.0017(17) -0.0164(18) -0.0024(15)
C28 0.0297(16) 0.0356(19) 0.045(2) -0.0051(15) -0.0066(14) -0.0053(14)
C29 0.0320(16) 0.042(2) 0.0442(19) -0.0181(16) 0.0028(14) -0.0178(15)
C30 0.039(2) 0.069(3) 0.054(2) -0.023(2) -0.0149(18) -0.017(2)
C31 0.052(3) 0.120(5) 0.061(3) -0.046(3) -0.005(2) -0.039(3)
C32 0.065(4) 0.156(7) 0.091(5) -0.075(5) 0.008(3) -0.064(4)
C33 0.081(4) 0.101(5) 0.096(5) -0.059(4) 0.032(4) -0.071(4)
C34 0.054(3) 0.065(3) 0.059(3) -0.027(2) 0.015(2) -0.038(2)
C35 0.0347(17) 0.037(2) 0.0379(18) 0.0095(15) -0.0031(14) -0.0089(15)
C36 0.050(2) 0.037(2) 0.056(3) 0.0093(19) 0.006(2) 0.0018(18)
C37 0.061(3) 0.046(3) 0.077(4) 0.022(3) 0.014(3) 0.005(2)
C38 0.035(2) 0.079(4) 0.100(5) 0.049(4) -0.003(3) -0.005(2)
C39 0.048(3) 0.088(4) 0.071(3) 0.040(3) -0.026(2) -0.023(3)
C40 0.045(2) 0.058(3) 0.057(3) 0.016(2) -0.022(2) -0.020(2)
C41 0.044(2) 0.038(2) 0.0312(16) -0.0083(14) 0.0012(14) -0.0133(16)
C42 0.058(3) 0.049(3) 0.0356(19) -0.0051(17) 0.0072(18) -0.015(2)
C43 0.077(4) 0.078(4) 0.039(2) -0.011(2) 0.004(2) -0.013(3)
C44 0.066(3) 0.083(4) 0.058(3) -0.016(3) 0.024(3) -0.006(3)
C45 0.059(3) 0.055(3) 0.065(3) -0.014(2) 0.011(2) 0.008(2)
C46 0.042(2) 0.056(3) 0.046(2) -0.0104(19) -0.0014(17) -0.0016(19)
B50 0.0231(14) 0.0246(17) 0.0326(16) -0.0076(13) -0.0068(12) -0.0067(12)
C51 0.0200(12) 0.0256(15) 0.0367(16) -0.0076(12) -0.0068(11) -0.0039(11)
C52 0.0244(14) 0.0290(17) 0.0436(18) -0.0083(13) -0.0089(12) -0.0069(12)
C53 0.0262(15) 0.0296(18) 0.055(2) -0.0111(15) -0.0098(14) -0.0085(13)
C54 0.0276(15) 0.0344(19) 0.052(2) -0.0208(16) -0.0137(14) -0.0043(13)
C55 0.0256(14) 0.0350(18) 0.0391(17) -0.0147(14) -0.0089(12) -0.0020(12)
C56 0.0227(13) 0.0316(17) 0.0356(16) -0.0092(13) -0.0073(11) -0.0069(12)
Cl57 0.0471(5) 0.0391(5) 0.0772(7) -0.0154(5) -0.0129(5) -0.0229(4)
Cl58 0.0385(4) 0.0510(6) 0.0387(4) -0.0168(4) -0.0125(3) -0.0042(4)
C59 0.0241(13) 0.0289(16) 0.0307(14) -0.0075(12) -0.0045(11) -0.0098(11)
C60 0.0237(13) 0.0313(16) 0.0324(15) -0.0078(12) -0.0027(11) -0.0099(12)
C61 0.0284(15) 0.040(2) 0.0362(17) -0.0104(14) -0.0004(12) -0.0133(14)
C62 0.0314(16) 0.051(2) 0.0322(16) -0.0041(15) -0.0026(13) -0.0160(15)
C63 0.0350(17) 0.042(2) 0.0384(18) 0.0059(15) -0.0111(14) -0.0146(15)
C64 0.0300(15) 0.0328(18) 0.0360(17) -0.0039(13) -0.0073(13) -0.0084(13)
Cl65 0.0417(5) 0.0532(6) 0.0439(5) -0.0167(4) 0.0107(4) -0.0095(4)
Cl66 0.0503(6) 0.0523(6) 0.0569(6) 0.0184(5) -0.0114(5) -0.0112(5)
C67 0.0244(13) 0.0276(15) 0.0253(13) -0.0080(11) -0.0022(10) -0.0065(11)
C68 0.0245(13) 0.0287(16) 0.0374(16) -0.0093(13) -0.0026(12) -0.0090(12)
C69 0.0308(15) 0.0316(18) 0.0417(18) -0.0090(14) -0.0011(13) -0.0150(13)
C70 0.0359(17) 0.0241(16) 0.0403(18) -0.0045(13) -0.0059(14) -0.0077(13)
C71 0.0307(15) 0.0282(17) 0.0387(17) -0.0080(13) -0.0096(13) -0.0044(12)
C72 0.0298(14) 0.0266(16) 0.0354(16) -0.0090(12) -0.0087(12) -0.0066(12)
Cl73 0.0413(5) 0.0349(5) 0.0945(9) -0.0117(5) -0.0127(5) -0.0193(4)
Cl74 0.0462(5) 0.0318(5) 0.0674(7) -0.0021(4) -0.0310(5) -0.0052(4)
C75 0.0255(13) 0.0239(15) 0.0339(15) -0.0071(12) -0.0068(11) -0.0061(11)
C76 0.0252(13) 0.0272(16) 0.0339(15) -0.0094(12) -0.0043(11) -0.0084(11)
C77 0.0267(14) 0.0269(16) 0.0351(16) -0.0071(12) -0.0041(12) -0.0072(12)
C78 0.0251(14) 0.0331(18) 0.0408(17) -0.0059(14) -0.0065(12) -0.0103(12)
C79 0.0311(15) 0.0300(17) 0.0352(16) -0.0041(13) -0.0102(12) -0.0118(13)
C80 0.0270(14) 0.0320(17) 0.0312(15) -0.0089(12) -0.0057(11) -0.0069(12)
Cl81 0.0274(4) 0.0412(5) 0.0467(5) -0.0182(4) 0.0011(3) -0.0056(3)
Cl82 0.0364(4) 0.0541(6) 0.0449(5) -0.0115(4) -0.0136(4) -0.0183(4)
C101 0.061(3) 0.095(5) 0.064(3) -0.010(3) -0.017(3) -0.034(3)
C102 0.047(3) 0.087(4) 0.072(4) -0.023(3) -0.013(2) -0.014(3)
C103 0.060(3) 0.089(4) 0.050(3) -0.006(3) -0.015(2) -0.027(3)
C104 0.086(5) 0.095(5) 0.066(4) -0.037(4) -0.009(3) -0.021(4)
C105 0.130(7) 0.087(5) 0.115(7) -0.011(5) -0.067(6) -0.002(5)

loop_
_atom_type_symbol
_atom_type_scat_dispersion_real
_atom_type_scat_dispersion_imag
_atom_type_scat_Cromer_Mann_a1
_atom_type_scat_Cromer_Mann_b1
_atom_type_scat_Cromer_Mann_a2
_atom_type_scat_Cromer_Mann_b2
_atom_type_scat_Cromer_Mann_a3
_atom_type_scat_Cromer_Mann_b3
_atom_type_scat_Cromer_Mann_a4
_atom_type_scat_Cromer_Mann_b4
_atom_type_scat_Cromer_Mann_c
_atom_type_scat_source
C 0.0020 0.0020 2.3100 20.8439 1.0200 10.2075 1.5886 0.5687 0.8650 51.6512 0.2156 'International Tables Vol C 4.2.6.8 and 6.1.1.4'
H 0.0000 0.0000 0.4930 10.5109 0.3229 26.1257 0.1402 3.1424 0.0408 57.7998 0.0030 'International Tables Vol C 4.2.6.8 and 6.1.1.4'
B 0.0000 0.0010 2.0545 23.2185 1.3326 1.0210 1.0979 60.3498 0.7068 0.1403 -0.1932 'International Tables Vol C 4.2.6.8 and 6.1.1.4'
N 0.0040 0.0030 12.2126 0.0057 3.1322 9.8933 2.0125 28.9975 1.1663 0.5826 -11.5290 'International Tables Vol C 4.2.6.8 and 6.1.1.4'
P 0.0850 0.0890 6.4345 1.9067 4.1791 27.1570 1.7800 0.5260 1.4908 68.1645 1.1149 'International Tables Vol C 4.2.6.8 and 6.1.1.4'
Cl 0.1250 0.1500 11.4604 0.0104 7.1964 1.1662 6.2556 18.5194 1.6455 47.7784 -9.5574 'International Tables Vol C 4.2.6.8 and 6.1.1.4'
Ir -1.8930 7.6170 27.3049 1.5928 16.7296 8.8655 15.6115 0.4179 5.8338 45.0011 11.4722 'International Tables Vol C 4.2.6.8 and 6.1.1.4'

loop_
_geom_angle_atom_site_label_1
_geom_angle_atom_site_label_2
_geom_angle_atom_site_label_3
_geom_angle
_geom_angle_publ_flag
P1 Ir1 P2 159.60(3) yes
P1 Ir1 H11 81.8 no
P2 Ir1 H11 80.1 no
P1 Ir1 H12 89.6 no
P2 Ir1 H12 78.6 no
H11 Ir1 H12 81.3 no
P1 Ir1 H13 94.8 no
P2 Ir1 H13 97.5 no
H11 Ir1 H13 100.1 no
H12 Ir1 H13 175.5 no
P1 Ir1 H14 100.6 no
P2 Ir1 H14 98.4 no
H11 Ir1 H14 174.0 no
H12 Ir1 H14 104.1 no
H13 Ir1 H14 74.2 no
N1 B1 H13 109.0 no
N1 B1 H14 110.1 no
H13 B1 H14 96.3 no
N1 B1 H15 103.5 no
H13 B1 H15 122.6 no
H14 B1 H15 115.1 no
B1 N1 C1 110.2(3) yes
B1 N1 B2 114.5(3) yes
C1 N1 B2 112.9(3) yes
B1 N1 H16 106.3 no
C1 N1 H16 106.5 no
B2 N1 H16 105.8 no
N1 C1 H17 109.7 no
N1 C1 H18 108.6 no
H17 C1 H18 109.2 no
N1 C1 H19 109.3 no
H17 C1 H19 109.5 no
H18 C1 H19 110.5 no
N1 B2 N2 109.6(3) yes
N1 B2 H20 106.6 no
N2 B2 H20 107.2 no
N1 B2 H21 109.9 no
N2 B2 H21 107.7 no
H20 B2 H21 115.6 no
B2 N2 C2 112.0(3) yes
B2 N2 H22 110.3 no
C2 N2 H22 110.1 no
B2 N2 H23 109.7 no
C2 N2 H23 108.7 no
H22 N2 H23 105.9 no
N2 C2 H24 109.0 no
N2 C2 H25 110.0 no
H24 C2 H25 109.1 no
N2 C2 H26 109.5 no
H24 C2 H26 110.1 no
H25 C2 H26 109.1 no
Ir1 P1 C11 108.75(13) yes
Ir1 P1 C17 117.86(13) yes
C11 P1 C17 109.91(18) yes
Ir1 P1 C23 112.57(12) yes
C11 P1 C23 103.06(18) yes
C17 P1 C23 103.63(17) yes
Ir1 P2 C29 113.12(13) yes
Ir1 P2 C35 116.35(13) yes
C29 P2 C35 103.8(2) yes
Ir1 P2 C41 110.49(13) yes
C29 P2 C41 109.44(18) yes
C35 P2 C41 102.90(18) yes
P1 C11 C12 119.5(3) yes
P1 C11 C16 113.3(3) yes
C12 C11 C16 109.5(4) yes
P1 C11 H111 104.5 no
C12 C11 H111 103.5 no
C16 C11 H111 104.8 no
C11 C12 C13 109.8(4) yes
C11 C12 H121 108.8 no
C13 C12 H121 109.4 no
C11 C12 H122 110.4 no
C13 C12 H122 109.2 no
H121 C12 H122 109.2 no
C12 C13 C14 112.1(4) yes
C12 C13 H131 108.8 no
C14 C13 H131 108.6 no
C12 C13 H132 108.7 no
C14 C13 H132 109.2 no
H131 C13 H132 109.3 no
C13 C14 C15 110.4(4) yes
C13 C14 H141 109.0 no
C15 C14 H141 109.1 no
C13 C14 H142 108.9 no
C15 C14 H142 108.9 no
H141 C14 H142 110.6 no
C14 C15 C16 111.0(4) yes
C14 C15 H151 109.9 no
C16 C15 H151 109.0 no
C14 C15 H152 107.5 no
C16 C15 H152 109.1 no
H151 C15 H152 110.3 no
C15 C16 C11 110.1(4) yes
C15 C16 H161 108.7 no
C11 C16 H161 109.6 no
C15 C16 H162 109.7 no
C11 C16 H162 109.0 no
H161 C16 H162 109.7 no
P1 C17 C18 116.8(3) yes
P1 C17 C22 114.9(3) yes
C18 C17 C22 110.9(3) yes
P1 C17 H171 103.2 no
C18 C17 H171 104.4 no
C22 C17 H171 105.0 no
C17 C18 C19 109.6(4) yes
C17 C18 H181 108.1 no
C19 C18 H181 109.4 no
C17 C18 H182 110.7 no
C19 C18 H182 109.9 no
H181 C18 H182 109.1 no
C18 C19 C20 112.6(4) yes
C18 C19 H191 108.6 no
C20 C19 H191 109.2 no
C18 C19 H192 108.6 no
C20 C19 H192 108.4 no
H191 C19 H192 109.4 no
C19 C20 C21 111.3(4) yes
C19 C20 H201 108.1 no
C21 C20 H201 108.8 no
C19 C20 H202 109.5 no
C21 C20 H202 110.0 no
H201 C20 H202 109.1 no
C20 C21 C22 111.7(4) yes
C20 C21 H211 109.1 no
C22 C21 H211 108.8 no
C20 C21 H212 109.2 no
C22 C21 H212 108.9 no
H211 C21 H212 109.0 no
C17 C22 C21 110.8(4) yes
C17 C22 H221 110.0 no
C21 C22 H221 109.2 no
C17 C22 H222 109.2 no
C21 C22 H222 109.3 no
H221 C22 H222 108.3 no
P1 C23 C24 112.6(2) yes
P1 C23 C28 110.5(2) yes
C24 C23 C28 109.6(3) yes
P1 C23 H231 108.0 no
C24 C23 H231 107.8 no
C28 C23 H231 108.3 no
C23 C24 C25 112.1(3) yes
C23 C24 H241 109.5 no
C25 C24 H241 108.6 no
C23 C24 H242 108.6 no
C25 C24 H242 108.8 no
H241 C24 H242 109.3 no
C24 C25 C26 111.7(3) yes
C24 C25 H251 109.0 no
C26 C25 H251 109.2 no
C24 C25 H252 108.9 no
C26 C25 H252 108.9 no
H251 C25 H252 109.1 no
C25 C26 C27 110.6(4) yes
C25 C26 H261 109.3 no
C27 C26 H261 109.6 no
C25 C26 H262 109.1 no
C27 C26 H262 108.5 no
H261 C26 H262 109.7 no
C26 C27 C28 111.0(3) yes
C26 C27 H271 109.9 no
C28 C27 H271 108.8 no
C26 C27 H272 108.2 no
C28 C27 H272 108.9 no
H271 C27 H272 110.0 no
C27 C28 C23 111.5(3) yes
C27 C28 H281 110.0 no
C23 C28 H281 108.4 no
C27 C28 H282 108.3 no
C23 C28 H282 109.4 no
H281 C28 H282 109.1 no
P2 C29 C30 113.5(3) yes
P2 C29 C34 117.0(3) yes
C30 C29 C34 109.7(4) yes
P2 C29 H291 104.7 no
C30 C29 H291 105.6 no
C34 C29 H291 105.1 no
C29 C30 C31 110.4(4) yes
C29 C30 H301 109.5 no
C31 C30 H301 110.0 no
C29 C30 H302 109.0 no
C31 C30 H302 108.9 no
H301 C30 H302 109.1 no
C30 C31 C32 111.0(5) yes
C30 C31 H311 108.9 no
C32 C31 H311 108.8 no
C30 C31 H312 109.5 no
C32 C31 H312 109.2 no
H311 C31 H312 109.4 no
C31 C32 C33 112.1(5) yes
C31 C32 H321 109.1 no
C33 C32 H321 109.2 no
C31 C32 H322 108.4 no
C33 C32 H322 108.3 no
H321 C32 H322 109.7 no
C32 C33 C34 112.1(5) yes
C32 C33 H331 108.9 no
C34 C33 H331 108.4 no
C32 C33 H332 109.3 no
C34 C33 H332 108.7 no
H331 C33 H332 109.4 no
C33 C34 C29 109.6(4) yes
C33 C34 H341 110.3 no
C29 C34 H341 109.4 no
C33 C34 H342 109.6 no
C29 C34 H342 108.7 no
H341 C34 H342 109.2 no
P2 C35 C36 114.1(3) yes
P2 C35 C40 111.1(3) yes
C36 C35 C40 110.5(4) yes
P2 C35 H351 107.0 no
C36 C35 H351 106.4 no
C40 C35 H351 107.4 no
C35 C36 C37 110.5(4) yes
C35 C36 H361 110.2 no
C37 C36 H361 109.3 no
C35 C36 H362 109.1 no
C37 C36 H362 108.5 no
H361 C36 H362 109.1 no
C36 C37 C38 112.1(5) yes
C36 C37 H371 108.8 no
C38 C37 H371 109.3 no
C36 C37 H372 108.5 no
C38 C37 H372 108.7 no
H371 C37 H372 109.5 no
C37 C38 C39 111.8(4) yes
C37 C38 H381 109.7 no
C39 C38 H381 109.1 no
C37 C38 H382 108.9 no
C39 C38 H382 108.1 no
H381 C38 H382 109.2 no
C38 C39 C40 111.1(5) yes
C38 C39 H391 109.2 no
C40 C39 H391 109.7 no
C38 C39 H392 108.5 no
C40 C39 H392 109.3 no
H391 C39 H392 108.9 no
C39 C40 C35 111.2(5) yes
C39 C40 H401 109.7 no
C35 C40 H401 108.1 no
C39 C40 H402 109.3 no
C35 C40 H402 108.6 no
H401 C40 H402 109.9 no
P2 C41 C42 117.1(3) yes
P2 C41 C46 114.8(3) yes
C42 C41 C46 109.5(4) yes
P2 C41 H411 105.6 no
C42 C41 H411 106.4 no
C46 C41 H411 101.8 no
C41 C42 C43 111.5(4) yes
C41 C42 H421 108.0 no
C43 C42 H421 108.3 no
C41 C42 H422 109.8 no
C43 C42 H422 109.7 no
H421 C42 H422 109.7 no
C42 C43 C44 112.9(5) yes
C42 C43 H431 123.8 no
C44 C43 H431 123.3 no
C43 C44 C45 112.1(5) yes
C43 C44 H441 123.7 no
C45 C44 H441 124.3 no
C44 C45 C46 109.9(5) yes
C44 C45 H451 106.0 no
C46 C45 H451 108.9 no
C44 C45 H452 111.3 no
C46 C45 H452 109.9 no
H451 C45 H452 110.6 no
C45 C46 C41 110.4(4) yes
C45 C46 H461 109.6 no
C41 C46 H461 109.3 no
C45 C46 H462 109.7 no
C41 C46 H462 108.9 no
H461 C46 H462 109.0 no
C51 B50 C59 110.1(3) yes
C51 B50 C67 108.3(3) yes
C59 B50 C67 109.7(3) yes
C51 B50 C75 110.4(3) yes
C59 B50 C75 107.8(3) yes
C67 B50 C75 110.4(3) yes
B50 C51 C52 123.2(3) yes
B50 C51 C56 120.3(3) yes
C52 C51 C56 116.5(3) yes
C51 C52 C53 121.3(3) yes
C51 C52 H521 119.6 no
C53 C52 H521 119.1 no
C52 C53 C54 122.1(3) yes
C52 C53 Cl57 119.3(3) yes
C54 C53 Cl57 118.6(3) yes
C53 C54 C55 116.6(3) yes
C53 C54 H541 121.9 no
C55 C54 H541 121.5 no
C54 C55 C56 122.6(3) yes
C54 C55 Cl58 118.3(3) yes
C56 C55 Cl58 119.1(3) yes
C51 C56 C55 120.8(3) yes
C51 C56 H561 119.4 no
C55 C56 H561 119.8 no
B50 C59 C60 123.0(3) yes
B50 C59 C64 120.6(3) yes
C60 C59 C64 116.4(3) yes
C59 C60 C61 121.1(3) yes
C59 C60 H601 119.4 no
C61 C60 H601 119.5 no
C60 C61 C62 122.9(3) yes
C60 C61 Cl65 118.6(3) yes
C62 C61 Cl65 118.5(3) yes
C61 C62 C63 116.0(3) yes
C61 C62 H621 122.1 no
C63 C62 H621 121.9 no
C62 C63 C64 122.5(3) yes
C62 C63 Cl66 118.1(3) yes
C64 C63 Cl66 119.4(3) yes
C59 C64 C63 121.1(3) yes
C59 C64 H641 119.3 no
C63 C64 H641 119.6 no
B50 C67 C68 123.8(3) yes
B50 C67 C72 119.9(3) yes
C68 C67 C72 116.3(3) yes
C67 C68 C69 120.9(3) yes
C67 C68 H681 120.0 no
C69 C68 H681 119.0 no
C68 C69 C70 122.6(3) yes
C68 C69 Cl73 119.6(3) yes
C70 C69 Cl73 117.8(3) yes
C69 C70 C71 116.3(3) yes
C69 C70 H701 122.2 no
C71 C70 H701 121.5 no
C70 C71 C72 122.3(3) yes
C70 C71 Cl74 117.8(3) yes
C72 C71 Cl74 119.8(3) yes
C67 C72 C71 121.6(3) yes
C67 C72 H721 119.5 no
C71 C72 H721 118.9 no
B50 C75 C76 123.9(3) yes
B50 C75 C80 119.8(3) yes
C76 C75 C80 116.3(3) yes
C75 C76 C77 121.2(3) yes
C75 C76 H761 120.2 no
C77 C76 H761 118.6 no
C76 C77 C78 122.5(3) yes
C76 C77 Cl81 119.5(3) yes
C78 C77 Cl81 118.0(3) yes
C77 C78 C79 116.0(3) yes
C77 C78 H781 121.8 no
C79 C78 H781 122.2 no
C78 C79 C80 122.9(3) yes
C78 C79 Cl82 117.6(3) yes
C80 C79 Cl82 119.5(3) yes
C75 C80 C79 121.1(3) yes
C75 C80 H801 119.6 no
C79 C80 H801 119.4 no
C102 C101 H1011 110.0 no
C102 C101 H1012 108.9 no
H1011 C101 H1012 109.4 no
C102 C101 H1013 109.7 no
H1011 C101 H1013 109.8 no
H1012 C101 H1013 109.0 no
C101 C102 C103 114.2(5) yes
C101 C102 H1021 109.2 no
C103 C102 H1021 107.7 no
C101 C102 H1022 109.1 no
C103 C102 H1022 107.8 no
H1021 C102 H1022 108.7 no
C102 C103 C104 114.5(5) yes
C102 C103 H1031 110.2 no
C104 C103 H1031 108.3 no
C102 C103 H1032 107.4 no
C104 C103 H1032 107.1 no
H1031 C103 H1032 109.3 no
C103 C104 C105 114.0(6) yes
C103 C104 H1041 108.4 no
C105 C104 H1041 108.3 no
C103 C104 H1042 107.7 no
C105 C104 H1042 108.6 no
H1041 C104 H1042 109.8 no
C104 C105 H1051 109.5 no
C104 C105 H1052 108.6 no
H1051 C105 H1052 109.1 no
C104 C105 H1053 110.0 no
H1051 C105 H1053 110.0 no
H1052 C105 H1053 109.6 no
Ir1 H13 B1 94.9 no
Ir1 H14 B1 92.4 no

loop_
_geom_bond_atom_site_label_1
_geom_bond_atom_site_label_2
_geom_bond_distance
_geom_bond_publ_flag
Ir1 P1 2.3477(10) yes
Ir1 P2 2.3308(10) yes
Ir1 H11 1.407 no
Ir1 H12 1.405 no
Ir1 H13 1.688 no
Ir1 H14 1.673 no
B1 N1 1.576(5) yes
B1 H13 1.316 no
B1 H14 1.404 no
B1 H15 1.153 no
N1 C1 1.511(5) yes
N1 B2 1.612(5) yes
N1 H16 0.906 no
C1 H17 0.975 no
C1 H18 0.985 no
C1 H19 0.970 no
B2 N2 1.607(6) yes
B2 H20 1.140 no
B2 H21 1.130 no
N2 C2 1.504(5) yes
N2 H22 0.903 no
N2 H23 0.893 no
C2 H24 0.959 no
C2 H25 0.965 no
C2 H26 0.966 no
P1 C11 1.884(4) yes
P1 C17 1.867(4) yes
P1 C23 1.867(4) yes
P2 C29 1.867(4) yes
P2 C35 1.867(4) yes
P2 C41 1.876(4) yes
C11 C12 1.541(6) yes
C11 C16 1.528(6) yes
C11 H111 0.990 no
C12 C13 1.542(6) yes
C12 H121 0.979 no
C12 H122 0.974 no
C13 C14 1.509(8) yes
C13 H131 0.981 no
C13 H132 0.978 no
C14 C15 1.544(8) yes
C14 H141 0.968 no
C14 H142 0.975 no
C15 C16 1.548(7) yes
C15 H151 0.979 no
C15 H152 0.986 no
C16 H161 0.975 no
C16 H162 0.979 no
C17 C18 1.554(6) yes
C17 C22 1.537(5) yes
C17 H171 0.979 no
C18 C19 1.553(6) yes
C18 H181 0.978 no
C18 H182 0.971 no
C19 C20 1.526(8) yes
C19 H191 0.977 no
C19 H192 0.973 no
C20 C21 1.532(8) yes
C20 H201 0.976 no
C20 H202 0.980 no
C21 C22 1.548(6) yes
C21 H211 0.976 no
C21 H212 0.971 no
C22 H221 0.975 no
C22 H222 0.969 no
C23 C24 1.539(5) yes
C23 C28 1.557(5) yes
C23 H231 0.984 no
C24 C25 1.543(5) yes
C24 H241 0.976 no
C24 H242 0.983 no
C25 C26 1.526(6) yes
C25 H251 0.977 no
C25 H252 0.971 no
C26 C27 1.541(7) yes
C26 H261 0.975 no
C26 H262 0.972 no
C27 C28 1.539(5) yes
C27 H271 0.969 no
C27 H272 0.974 no
C28 H281 0.970 no
C28 H282 0.975 no
C29 C30 1.547(6) yes
C29 C34 1.556(6) yes
C29 H291 0.985 no
C30 C31 1.544(6) yes
C30 H301 0.979 no
C30 H302 0.975 no
C31 C32 1.525(9) yes
C31 H311 0.976 no
C31 H312 0.977 no
C32 C33 1.522(11) yes
C32 H321 0.973 no
C32 H322 0.978 no
C33 C34 1.551(7) yes
C33 H331 0.969 no
C33 H332 0.972 no
C34 H341 0.979 no
C34 H342 0.974 no
C35 C36 1.541(6) yes
C35 C40 1.552(7) yes
C35 H351 0.979 no
C36 C37 1.543(6) yes
C36 H361 0.977 no
C36 H362 0.973 no
C37 C38 1.535(11) yes
C37 H371 0.976 no
C37 H372 0.974 no
C38 C39 1.535(10) yes
C38 H381 0.971 no
C38 H382 0.977 no
C39 C40 1.541(6) yes
C39 H391 0.977 no
C39 H392 0.980 no
C40 H401 0.974 no
C40 H402 0.975 no
C41 C42 1.545(5) yes
C41 C46 1.499(6) yes
C41 H411 1.003 no
C42 C43 1.533(7) yes
C42 H421 0.978 no
C42 H422 0.973 no
C43 C44 1.483(9) yes
C43 H431 0.929 no
C44 C45 1.538(8) yes
C44 H441 0.907 no
C45 C46 1.570(7) yes
C45 H451 0.983 no
C45 H452 0.973 no
C46 H461 0.994 no
C46 H462 1.001 no
B50 C51 1.667(5) yes
B50 C59 1.657(5) yes
B50 C67 1.668(5) yes
B50 C75 1.661(5) yes
C51 C52 1.409(5) yes
C51 C56 1.414(5) yes
C52 C53 1.401(5) yes
C52 H521 0.941 no
C53 C54 1.386(6) yes
C53 Cl57 1.766(4) yes
C54 C55 1.398(5) yes
C54 H541 0.941 no
C55 C56 1.393(5) yes
C55 Cl58 1.766(4) yes
C56 H561 0.930 no
C59 C60 1.410(4) yes
C59 C64 1.418(5) yes
C60 C61 1.394(5) yes
C60 H601 0.933 no
C61 C62 1.393(5) yes
C61 Cl65 1.768(4) yes
C62 C63 1.403(6) yes
C62 H621 0.936 no
C63 C64 1.390(5) yes
C63 Cl66 1.770(4) yes
C64 H641 0.939 no
C67 C68 1.410(5) yes
C67 C72 1.412(4) yes
C68 C69 1.400(5) yes
C68 H681 0.929 no
C69 C70 1.393(5) yes
C69 Cl73 1.768(4) yes
C70 C71 1.393(5) yes
C70 H701 0.940 no
C71 C72 1.390(5) yes
C71 Cl74 1.765(4) yes
C72 H721 0.941 no
C75 C76 1.413(4) yes
C75 C80 1.416(5) yes
C76 C77 1.408(4) yes
C76 H761 0.943 no
C77 C78 1.396(5) yes
C77 Cl81 1.763(3) yes
C78 C79 1.397(5) yes
C78 H781 0.931 no
C79 C80 1.400(5) yes
C79 Cl82 1.771(4) yes
C80 H801 0.933 no
C101 C102 1.476(9) yes
C101 H1011 0.979 no
C101 H1012 0.978 no
C101 H1013 0.974 no
C102 C103 1.520(8) yes
C102 H1021 0.984 no
C102 H1022 0.985 no
C103 C104 1.496(9) yes
C103 H1031 0.978 no
C103 H1032 0.975 no
C104 C105 1.560(10) yes
C104 H1041 0.978 no
C104 H1042 0.979 no
C105 H1051 0.965 no
C105 H1052 0.965 no
C105 H1053 0.966 no

loop_
_platon_squeeze_void_nr
_platon_squeeze_void_average_x
_platon_squeeze_void_average_y
_platon_squeeze_void_average_z
_platon_squeeze_void_volume
_platon_squeeze_void_count_electrons
_platon_squeeze_void_content
1 0.500 0.000 0.500 448 97 ' '
2 0.322 0.491 0.822 13 1 ' '
3 0.678 0.509 0.178 13 1 ' '
